data_7009808
loop_
_publ_author_name
'Biradha, Kumar'
'Mondal, Arunendu'
'Moulton, Brian'
'Zaworotko, Michael J.'

_publ_section_title
;
 Coexisting covalent and non-covalent planar networks in the crystal
 structures of {[M(bipy)2(NO3)2]&#x00B7;arene}n (M&#x2005;=&#x2005;Ni,
 1; Co, 2; arene&#x2005;=&#x2005;chlorobenzene, o-dichlorobenzene,
 benzene, nitrobenzene, toluene or anisole)&#x200A;&#x2020;
;
_journal_issue 21
_journal_name_full 'Journal of the Chemical Society, Dalton Transactions'
_journal_page_first 3837
_journal_paper_doi 10.1039/b003733h
_journal_year 2000
_chemical_formula_sum 'C32 H26 Co N8 O10'
_chemical_formula_weight 741.54
_chemical_name_common 2-2PhNO2
_chemical_name_systematic
; 
 ? 
;
_space_group_IT_number 15
_symmetry_space_group_name_Hall '-C 2yc'
_symmetry_space_group_name_H-M 'C 1 2/c 1'
_atom_sites_solution_hydrogens geom
_atom_sites_solution_primary direct
_atom_sites_solution_secondary difmap
_audit_creation_method SHELXL
_cell_angle_alpha 90.00
_cell_angle_beta 102.5260(10)
_cell_angle_gamma 90.00
_cell_formula_units_Z 4
_cell_length_a 21.7003(11)
_cell_length_b 11.4961(6)
_cell_length_c 12.8598(6)
_cell_measurement_temperature 293(2)
_cell_volume 3131.8(3)
_computing_structure_refinement 'SHELXL-93 (Sheldrick, 1993)'
_computing_structure_solution 'SHELXS-86 (Sheldrick, 1990)'
_diffrn_ambient_temperature 293(2)
_diffrn_radiation_monochromator graphite
_diffrn_radiation_source 'fine-focus sealed tube'
_diffrn_radiation_type MoK\a
_diffrn_radiation_wavelength 0.71073
_diffrn_reflns_av_R_equivalents 0.0184
_diffrn_reflns_av_sigmaI/netI 0.0230
_diffrn_reflns_limit_h_max 28
_diffrn_reflns_limit_h_min -26
_diffrn_reflns_limit_k_max 15
_diffrn_reflns_limit_k_min -9
_diffrn_reflns_limit_l_max 16
_diffrn_reflns_limit_l_min -16
_diffrn_reflns_number 9721
_diffrn_reflns_theta_max 27.90
_diffrn_reflns_theta_min 1.92
_exptl_absorpt_coefficient_mu 0.623
_exptl_crystal_density_diffrn 1.573
_exptl_crystal_F_000 1524
_refine_diff_density_max 0.313
_refine_diff_density_min -0.515
_refine_diff_density_rms 0.050
_refine_ls_extinction_method none
_refine_ls_goodness_of_fit_all 0.923
_refine_ls_goodness_of_fit_obs 0.939
_refine_ls_matrix_type full
_refine_ls_number_parameters 233
_refine_ls_number_reflns 3662
_refine_ls_number_restraints 0
_refine_ls_restrained_S_all 0.923
_refine_ls_restrained_S_obs 0.939
_refine_ls_R_factor_all 0.0340
_refine_ls_R_factor_obs 0.0296
_refine_ls_shift/esd_max -0.018
_refine_ls_shift/esd_mean 0.004
_refine_ls_structure_factor_coef Fsqd
_refine_ls_weighting_details 'w=1/[\s^2^(Fo^2^)+(0.1000P)^2^+0.0000P] where P=(Fo^2^+2Fc^2^)/3'
_refine_ls_weighting_scheme calc
_refine_ls_wR_factor_all 0.1094
_refine_ls_wR_factor_obs 0.1047
_reflns_number_observed 3263
_reflns_number_total 3662
_reflns_observed_criterion >2sigma(I)
_cod_data_source_file b003733h.txt
_cod_data_source_block 2-2PhNO2
_cod_depositor_comments
;
The following automatic conversions were performed:

'_refine_ls_weighting_scheme' value 'calc
w=1/[\s^2^(Fo^2^)+(0.1000P)^2^+0.0000P] where P=(Fo^2^+2Fc^2^)/3' was
changed to 'calc'. New tag '_refine_ls_weighting_details' was
created. The value of the new tag was set to
'w=1/[\s^2^(Fo^2^)+(0.1000P)^2^+0.0000P] where P=(Fo^2^+2Fc^2^)/3'.

Automatic conversion script
Id: cif_fix_values 3143 2015-03-26 13:38:13Z robertas 
;
_cod_database_code 7009808

loop_
_symmetry_equiv_pos_as_xyz
'x, y, z'
'-x, y, -z+1/2'
'x+1/2, y+1/2, z'
'-x+1/2, y+1/2, -z+1/2'
'-x, -y, -z'
'x, -y, z-1/2'
'-x+1/2, -y+1/2, -z'
'x+1/2, -y+1/2, z-1/2'

loop_
_atom_site_aniso_label
_atom_site_aniso_U_11
_atom_site_aniso_U_22
_atom_site_aniso_U_33
_atom_site_aniso_U_23
_atom_site_aniso_U_13
_atom_site_aniso_U_12
Co1 0.0121(2) 0.0130(2) 0.0173(2) 0.000 -0.00119(10) 0.000
O1 0.0195(5) 0.0285(6) 0.0217(5) -0.0006(4) 0.0036(4) -0.0015(4)
O2 0.0336(6) 0.0384(7) 0.0742(10) -0.0068(6) 0.0217(6) -0.0123(5)
O3 0.0419(7) 0.0456(8) 0.0546(8) -0.0183(6) 0.0102(6) 0.0170(6)
O31 0.0783(14) 0.131(2) 0.108(2) 0.041(2) 0.0242(13) -0.0282(14)
O32 0.0383(8) 0.0985(15) 0.0998(14) -0.0395(12) 0.0082(8) -0.0127(9)
N11 0.0228(6) 0.0269(6) 0.0226(6) -0.0012(4) 0.0044(5) 0.0040(4)
N12 0.0132(5) 0.0198(5) 0.0212(5) -0.0008(4) -0.0025(4) 0.0000(4)
N21 0.0189(7) 0.0127(7) 0.0215(8) 0.000 -0.0012(6) 0.000
N22 0.0157(7) 0.0137(7) 0.0211(7) 0.000 0.0005(6) 0.000
N31 0.0388(9) 0.0543(11) 0.0770(13) -0.0131(9) 0.0181(9) 0.0004(8)
C11 0.0184(6) 0.0268(7) 0.0223(6) 0.0053(5) -0.0032(5) -0.0031(5)
C12 0.0177(6) 0.0288(7) 0.0250(7) 0.0063(6) -0.0013(5) -0.0068(5)
C13 0.0132(6) 0.0213(6) 0.0195(6) -0.0016(5) 0.0001(5) 0.0002(5)
C14 0.0159(6) 0.0273(7) 0.0218(6) 0.0054(5) -0.0021(5) -0.0010(5)
C15 0.0148(6) 0.0233(7) 0.0258(7) 0.0052(5) 0.0003(5) -0.0021(5)
C21 0.0274(7) 0.0166(6) 0.0205(6) 0.0013(5) -0.0011(5) 0.0006(5)
C22 0.0294(7) 0.0167(6) 0.0206(6) -0.0025(5) 0.0011(5) -0.0006(5)
C23 0.0207(8) 0.0155(8) 0.0226(9) 0.000 0.0043(7) 0.000
C24 0.0188(8) 0.0156(8) 0.0220(9) 0.000 -0.0002(7) 0.000
C25 0.0280(7) 0.0163(7) 0.0220(7) 0.0017(4) 0.0059(6) 0.0003(5)
C26 0.0246(6) 0.0169(6) 0.0225(6) -0.0015(5) 0.0049(5) 0.0005(5)
C31 0.0313(8) 0.0347(8) 0.0446(9) -0.0109(7) 0.0094(7) 0.0075(7)
C32 0.0488(10) 0.0396(10) 0.0438(10) -0.0063(8) -0.0010(8) 0.0195(8)
C33 0.087(2) 0.0352(10) 0.0500(12) 0.0052(8) 0.0231(12) 0.0190(10)
C34 0.0620(13) 0.0379(10) 0.0749(15) -0.0055(9) 0.0383(12) -0.0026(9)
C35 0.0324(8) 0.0513(11) 0.0540(11) -0.0197(9) 0.0094(8) 0.0023(8)
C36 0.0366(8) 0.0410(9) 0.0346(8) -0.0054(7) 0.0093(7) 0.0092(7)

loop_
_atom_site_label
_atom_site_type_symbol
_atom_site_fract_x
_atom_site_fract_y
_atom_site_fract_z
_atom_site_U_iso_or_equiv
_atom_site_thermal_displace_type
_atom_site_occupancy
_atom_site_calc_flag
_atom_site_refinement_flags
_atom_site_disorder_group
Co1 Co 0.5000 0.18447(2) 0.7500 0.01483(11) Uani 1 d S .
O1 O 0.47594(5) 0.18757(8) 0.89985(8) 0.0234(2) Uani 1 d . .
O2 O 0.38972(6) 0.09492(11) 0.90964(13) 0.0472(3) Uani 1 d . .
O3 O 0.40105(6) 0.27366(13) 0.95800(11) 0.0474(3) Uani 1 d . .
O31 O 0.33827(11) 0.6379(3) 0.7522(2) 0.1049(8) Uani 1 d . .
O32 O 0.38819(8) 0.6076(2) 0.9137(2) 0.0799(6) Uani 1 d . .
N11 N 0.42054(6) 0.18543(10) 0.92266(10) 0.0242(3) Uani 1 d . .
N12 N 0.59618(5) 0.19846(9) 0.84000(9) 0.0190(2) Uani 1 d . .
N21 N 0.5000 0.37417(13) 0.7500 0.0186(3) Uani 1 d S .
N22 N 0.5000 -0.00658(13) 0.7500 0.0174(3) Uani 1 d S .
N31 N 0.34275(8) 0.5940(2) 0.8398(2) 0.0559(5) Uani 1 d . .
C11 C 0.63659(6) 0.27306(13) 0.80989(11) 0.0236(3) Uani 1 d . .
H11 H 0.62355(6) 0.31208(13) 0.74552(11) 0.028 Uiso 1 calc R .
C12 C 0.69667(7) 0.29503(13) 0.86952(12) 0.0247(3) Uani 1 d . .
H12 H 0.72283(7) 0.34738(13) 0.84472(12) 0.030 Uiso 1 calc R .
C13 C 0.71794(6) 0.23880(11) 0.96663(10) 0.0185(3) Uani 1 d . .
C14 C 0.67612(6) 0.16116(13) 0.99740(11) 0.0226(3) Uani 1 d . .
H14 H 0.68788(6) 0.12125(13) 1.06155(11) 0.027 Uiso 1 calc R .
C15 C 0.61667(6) 0.14300(12) 0.93239(11) 0.0219(3) Uani 1 d . .
H15 H 0.58989(6) 0.08964(12) 0.95434(11) 0.026 Uiso 1 calc R .
C21 C 0.51679(6) 0.43526(12) 0.84111(10) 0.0225(3) Uani 1 d . .
H21 H 0.52828(6) 0.39456(12) 0.90488(10) 0.027 Uiso 1 calc R .
C22 C 0.51779(7) 0.55550(12) 0.84457(10) 0.0229(3) Uani 1 d . .
H22 H 0.53021(7) 0.59396(12) 0.90936(10) 0.027 Uiso 1 calc R .
C23 C 0.5000 0.6188(2) 0.7500 0.0197(4) Uani 1 d S .
C24 C 0.5000 -0.2523(2) 0.7500 0.0195(4) Uani 1 d S .
C25 C 0.48856(7) -0.18881(11) 0.83631(11) 0.0220(3) Uani 1 d . .
H25 H 0.48035(7) -0.22722(11) 0.89549(11) 0.026 Uiso 1 calc R .
C26 C 0.48947(6) -0.06861(12) 0.83360(10) 0.0214(3) Uani 1 d . .
H26 H 0.48243(6) -0.02826(12) 0.89262(10) 0.026 Uiso 1 calc R .
C31 C 0.29033(8) 0.5212(2) 0.85732(14) 0.0367(4) Uani 1 d . .
C32 C 0.29826(10) 0.4622(2) 0.95274(15) 0.0457(5) Uani 1 d . .
H32 H 0.33583(10) 0.4673(2) 1.00361(15) 0.055 Uiso 1 calc R .
C33 C 0.24845(12) 0.3949(2) 0.9704(2) 0.0562(6) Uani 1 d . .
H33 H 0.25211(12) 0.3554(2) 1.0346(2) 0.067 Uiso 1 calc R .
C34 C 0.19366(11) 0.3865(2) 0.8934(2) 0.0547(5) Uani 1 d . .
H34 H 0.16099(11) 0.3394(2) 0.9052(2) 0.066 Uiso 1 calc R .
C35 C 0.18652(9) 0.4472(2) 0.7984(2) 0.0459(5) Uani 1 d . .
H35 H 0.14911(9) 0.4414(2) 0.7473(2) 0.055 Uiso 1 calc R .
C36 C 0.23503(8) 0.5161(2) 0.78002(13) 0.0371(4) Uani 1 d . .
H36 H 0.23069(8) 0.5582(2) 0.71709(13) 0.045 Uiso 1 calc R .

loop_
_atom_type_symbol
_atom_type_description
_atom_type_scat_dispersion_real
_atom_type_scat_dispersion_imag
_atom_type_scat_source
C C 0.0033 0.0016 'International Tables Vol C Tables 4.2.6.8 and 6.1.1.4'
H H 0.0000 0.0000 'International Tables Vol C Tables 4.2.6.8 and 6.1.1.4'
N N 0.0061 0.0033 'International Tables Vol C Tables 4.2.6.8 and 6.1.1.4'
O O 0.0106 0.0060 'International Tables Vol C Tables 4.2.6.8 and 6.1.1.4'
Co Co 0.3494 0.9721 'International Tables Vol C Tables 4.2.6.8 and 6.1.1.4'

loop_
_geom_angle_atom_site_label_1
_geom_angle_atom_site_label_2
_geom_angle_atom_site_label_3
_geom_angle
_geom_angle_site_symmetry_1
_geom_angle_site_symmetry_3
_geom_angle_publ_flag
O1 Co1 O1 178.06(5) 2_656 . ?
O1 Co1 N12 84.89(4) 2_656 2_656 ?
O1 Co1 N12 94.97(4) . 2_656 ?
O1 Co1 N12 94.97(4) 2_656 . ?
O1 Co1 N12 84.89(4) . . ?
N12 Co1 N12 171.47(6) 2_656 . ?
O1 Co1 N21 89.03(3) 2_656 . ?
O1 Co1 N21 89.03(3) . . ?
N12 Co1 N21 85.73(3) 2_656 . ?
N12 Co1 N21 85.73(3) . . ?
O1 Co1 N22 90.97(3) 2_656 . ?
O1 Co1 N22 90.97(3) . . ?
N12 Co1 N22 94.27(3) 2_656 . ?
N12 Co1 N22 94.27(3) . . ?
N21 Co1 N22 180.0 . . ?
N11 O1 Co1 129.26(8) . . ?
O3 N11 O2 122.06(15) . . ?
O3 N11 O1 118.68(13) . . ?
O2 N11 O1 119.25(12) . . ?
C15 N12 C11 116.68(11) . . ?
C15 N12 Co1 122.46(9) . . ?
C11 N12 Co1 120.56(9) . . ?
C21 N21 C21 117.1(2) . 2_656 ?
C21 N21 Co1 121.43(8) . . ?
C21 N21 Co1 121.43(8) 2_656 . ?
C26 N22 C26 116.2(2) 2_656 . ?
C26 N22 Co1 121.88(8) 2_656 . ?
C26 N22 Co1 121.88(8) . . ?
O31 N31 O32 123.7(2) . . ?
O31 N31 C31 118.0(2) . . ?
O32 N31 C31 118.3(2) . . ?
N12 C11 C12 123.52(12) . . ?
C11 C12 C13 120.05(12) . . ?
C14 C13 C12 116.32(11) . . ?
C14 C13 C13 122.18(14) . 7_657 ?
C12 C13 C13 121.50(15) . 7_657 ?
C13 C14 C15 120.15(12) . . ?
N12 C15 C14 123.26(12) . . ?
N21 C21 C22 123.28(12) . . ?
C21 C22 C23 119.53(13) . . ?
C22 C23 C22 117.3(2) 2_656 . ?
C22 C23 C24 121.37(9) 2_656 1_565 ?
C22 C23 C24 121.37(9) . 1_565 ?
C25 C24 C25 116.9(2) . 2_656 ?
C25 C24 C23 121.55(8) . 1_545 ?
C25 C24 C23 121.55(8) 2_656 1_545 ?
C26 C25 C24 119.80(13) . . ?
N22 C26 C25 123.62(13) . . ?
C36 C31 C32 122.7(2) . . ?
C36 C31 N31 119.6(2) . . ?
C32 C31 N31 117.7(2) . . ?
C33 C32 C31 117.9(2) . . ?
C34 C33 C32 120.2(2) . . ?
C33 C34 C35 120.8(2) . . ?
C34 C35 C36 119.8(2) . . ?
C31 C36 C35 118.5(2) . . ?

loop_
_geom_bond_atom_site_label_1
_geom_bond_atom_site_label_2
_geom_bond_distance
_geom_bond_site_symmetry_2
_geom_bond_publ_flag
Co1 O1 2.1033(10) 2_656 ?
Co1 O1 2.1033(10) . ?
Co1 N12 2.1619(11) 2_656 ?
Co1 N12 2.1619(11) . ?
Co1 N21 2.181(2) . ?
Co1 N22 2.196(2) . ?
O1 N11 1.298(2) . ?
O2 N11 1.229(2) . ?
O3 N11 1.224(2) . ?
O31 N31 1.218(3) . ?
O32 N31 1.222(2) . ?
N12 C15 1.337(2) . ?
N12 C11 1.342(2) . ?
N21 C21 1.3466(15) . ?
N21 C21 1.3466(15) 2_656 ?
N22 C26 1.350(2) 2_656 ?
N22 C26 1.350(2) . ?
N31 C31 1.469(3) . ?
C11 C12 1.385(2) . ?
C12 C13 1.393(2) . ?
C13 C14 1.390(2) . ?
C13 C13 1.491(2) 7_657 ?
C14 C15 1.393(2) . ?
C21 C22 1.383(2) . ?
C22 C23 1.398(2) . ?
C23 C22 1.398(2) 2_656 ?
C23 C24 1.482(3) 1_565 ?
C24 C25 1.395(2) . ?
C24 C25 1.395(2) 2_656 ?
C24 C23 1.482(3) 1_545 ?
C25 C26 1.382(2) . ?
C31 C36 1.383(2) . ?
C31 C32 1.380(3) . ?
C32 C33 1.387(3) . ?
C33 C34 1.376(3) . ?
C34 C35 1.386(3) . ?
C35 C36 1.378(3) . ?
